data_4066055
loop_
_publ_author_name
'Stanek, Kyrill'
'Czarniecki, Barbara'
'Aardoom, Raphael'
'R\"uegger, Heinz'
'Togni, Antonio'

_publ_section_title
;
 Remote C&#x2212;F&#x2212;Metal Interactions in Late-Transition-Metal
 Complexes
;
_journal_issue 11
_journal_name_full Organometallics
_journal_page_first 2540
_journal_paper_doi 10.1021/om100261e
_journal_volume 29
_journal_year 2010
_chemical_formula_moiety 'C30 H25 Cl F4 P Rh'
_chemical_formula_sum 'C30 H25 Cl F4 P Rh'
_chemical_formula_weight 630.83
_chemical_melting_point ?
_chemical_name_systematic
; 
 ? 
;
_space_group_IT_number 14
_symmetry_cell_setting monoclinic
_symmetry_Int_Tables_number 14
_symmetry_space_group_name_Hall '-P 2ybc'
_symmetry_space_group_name_H-M 'P 1 21/c 1'
_atom_sites_solution_hydrogens geom
_atom_sites_solution_primary direct
_atom_sites_solution_secondary difmap
_audit_creation_method SHELXL-97
_cell_angle_alpha 90.00
_cell_angle_beta 100.768(2)
_cell_angle_gamma 90.00
_cell_formula_units_Z 4
_cell_length_a 11.6216(7)
_cell_length_b 14.2972(9)
_cell_length_c 15.6137(10)
_cell_measurement_reflns_used 7075
_cell_measurement_temperature 100(2)
_cell_measurement_theta_max 39.26
_cell_measurement_theta_min 2.28
_cell_volume 2548.6(3)
_computing_cell_refinement 'Bruker SMART'
_computing_data_collection 'Bruker SMART'
_computing_data_reduction 'Bruker SAINT'
_computing_molecular_graphics 'Bruker SHELXTL'
_computing_publication_material 'Bruker SHELXTL'
_computing_structure_refinement 'SHELXL-97 (Sheldrick, 1997)'
_computing_structure_solution 'SHELXS-97 (Sheldrick, 1990)'
_diffrn_ambient_temperature 100(2)
_diffrn_measured_fraction_theta_full 1.000
_diffrn_measured_fraction_theta_max 1.000
_diffrn_measurement_device_type 'CCD area detector'
_diffrn_measurement_method 'phi and omega scans'
_diffrn_radiation_monochromator graphite
_diffrn_radiation_source 'sealed tube'
_diffrn_radiation_type MoK\a
_diffrn_radiation_wavelength 0.71073
_diffrn_reflns_av_R_equivalents 0.0546
_diffrn_reflns_av_sigmaI/netI 0.0306
_diffrn_reflns_limit_h_max 20
_diffrn_reflns_limit_h_min -20
_diffrn_reflns_limit_k_max 25
_diffrn_reflns_limit_k_min -24
_diffrn_reflns_limit_l_max 27
_diffrn_reflns_limit_l_min -27
_diffrn_reflns_number 112456
_diffrn_reflns_theta_full 38.58
_diffrn_reflns_theta_max 38.58
_diffrn_reflns_theta_min 1.78
_exptl_absorpt_coefficient_mu 0.886
_exptl_absorpt_correction_T_max 0.8830
_exptl_absorpt_correction_T_min 0.7770
_exptl_absorpt_correction_type empirical
_exptl_absorpt_process_details SADABS-2004/1
_exptl_crystal_colour orange
_exptl_crystal_density_diffrn 1.644
_exptl_crystal_density_meas ?
_exptl_crystal_density_method 'not measured'
_exptl_crystal_description plate
_exptl_crystal_F_000 1272
_exptl_crystal_size_max 0.30
_exptl_crystal_size_mid 0.27
_exptl_crystal_size_min 0.14
_refine_diff_density_max 1.724
_refine_diff_density_min -0.479
_refine_diff_density_rms 0.119
_refine_ls_extinction_method none
_refine_ls_goodness_of_fit_ref 1.097
_refine_ls_hydrogen_treatment constr
_refine_ls_matrix_type full
_refine_ls_number_parameters 334
_refine_ls_number_reflns 14407
_refine_ls_number_restraints 0
_refine_ls_restrained_S_all 1.097
_refine_ls_R_factor_all 0.0437
_refine_ls_R_factor_gt 0.0364
_refine_ls_shift/su_max 0.003
_refine_ls_shift/su_mean 0.000
_refine_ls_structure_factor_coef Fsqd
_refine_ls_weighting_details 'calc w=1/[\s^2^(Fo^2^)+(0.0403P)^2^+0.7462P] where P=(Fo^2^+2Fc^2^)/3'
_refine_ls_weighting_scheme calc
_refine_ls_wR_factor_gt 0.0829
_refine_ls_wR_factor_ref 0.0862
_reflns_number_gt 12645
_reflns_number_total 14407
_reflns_threshold_expression >2sigma(I)
_cod_data_source_file om100261e_si_002.cif
_cod_data_source_block Compound_19
_cod_depositor_comments
;
The following automatic conversions were performed:

'_chemical_melting_point' value 'not measured' was changed to '?' -
the value is undefined or not given.

'_symmetry_cell_setting' value
'Monoclinic' changed to 'monoclinic' according to
/home/saulius/struct/CIF-dictionaries/cif_core.dic dictionary named
'cif_core.dic' version 2.4.1 from 2010-06-29.

Automatic conversion script
Id: cif_fix_values 1715 2011-07-08 13:25:40Z adriana 

The following automatic conversions were performed:

'_exptl_crystal_density_meas' value 'not measured' was changed to '?'
- the value is perceived as not measured.

Automatic conversion script
Id: cif_fix_values 3008 2015-01-20 13:52:24Z robertas 
;
_cod_original_sg_symbol_H-M 'P 21/c'
_cod_database_code 4066055

loop_
_symmetry_equiv_pos_as_xyz
'x, y, z'
'-x, y+1/2, -z+1/2'
'-x, -y, -z'
'x, -y-1/2, z-1/2'

loop_
_atom_site_label
_atom_site_type_symbol
_atom_site_fract_x
_atom_site_fract_y
_atom_site_fract_z
_atom_site_U_iso_or_equiv
_atom_site_adp_type
_atom_site_occupancy
_atom_site_symmetry_multiplicity
_atom_site_calc_flag
_atom_site_refinement_flags
Rh1 Rh 0.251915(7) 0.531818(6) 0.246045(5) 0.01275(2) Uani 1 1 d .
Cl1 Cl 0.31736(3) 0.46988(2) 0.12274(2) 0.02080(6) Uani 1 1 d .
P1 P 0.25709(2) 0.68014(2) 0.183814(18) 0.01182(5) Uani 1 1 d .
F1 F 0.45667(6) 0.66462(6) 0.32150(5) 0.01705(13) Uani 1 1 d .
F2 F 0.67726(8) 0.63716(7) 0.39744(5) 0.02477(17) Uani 1 1 d .
F3 F 0.85180(7) 0.63556(7) 0.30437(7) 0.02970(19) Uani 1 1 d .
F4 F 0.80231(8) 0.66525(7) 0.13066(6) 0.02601(17) Uani 1 1 d .
C1 C 0.38706(10) 0.69218(8) 0.13280(7) 0.01314(16) Uani 1 1 d .
C2 C 0.36999(11) 0.70608(9) 0.04383(7) 0.01760(19) Uani 1 1 d .
H2A H 0.2926 0.7161 0.0126 0.021 Uiso 1 1 calc R
C3 C 0.46329(13) 0.70601(10) -0.00239(8) 0.0216(2) Uani 1 1 d .
H3A H 0.4476 0.7160 -0.0636 0.026 Uiso 1 1 calc R
C4 C 0.57579(12) 0.69172(9) 0.03969(8) 0.0199(2) Uani 1 1 d .
H4A H 0.6380 0.6909 0.0080 0.024 Uiso 1 1 calc R
C5 C 0.59876(10) 0.67810(8) 0.13138(8) 0.01493(17) Uani 1 1 d .
C6 C 0.71483(11) 0.66441(9) 0.17568(9) 0.0180(2) Uani 1 1 d .
C7 C 0.74125(10) 0.64967(9) 0.26335(9) 0.0195(2) Uani 1 1 d .
C8 C 0.65109(10) 0.65003(9) 0.31116(8) 0.01685(19) Uani 1 1 d .
C9 C 0.53738(10) 0.66404(8) 0.27020(7) 0.01365(17) Uani 1 1 d .
C10 C 0.50513(10) 0.67808(7) 0.17931(7) 0.01263(16) Uani 1 1 d .
C11 C 0.13156(10) 0.69812(8) 0.09623(7) 0.01488(17) Uani 1 1 d .
C12 C 0.05617(10) 0.62275(9) 0.07181(8) 0.01697(19) Uani 1 1 d .
H12A H 0.0723 0.5640 0.0999 0.020 Uiso 1 1 calc R
C13 C -0.04270(11) 0.63319(10) 0.00646(8) 0.0197(2) Uani 1 1 d .
H13A H -0.0938 0.5817 -0.0097 0.024 Uiso 1 1 calc R
C14 C -0.06630(11) 0.71864(11) -0.03478(8) 0.0217(2) Uani 1 1 d .
H14A H -0.1336 0.7257 -0.0794 0.026 Uiso 1 1 calc R
C15 C 0.00837(12) 0.79433(10) -0.01105(9) 0.0225(2) Uani 1 1 d .
H15A H -0.0077 0.8527 -0.0399 0.027 Uiso 1 1 calc R
C16 C 0.10627(11) 0.78472(9) 0.05476(8) 0.0197(2) Uani 1 1 d .
H16A H 0.1561 0.8368 0.0717 0.024 Uiso 1 1 calc R
C17 C 0.25773(9) 0.78734(8) 0.24833(7) 0.01365(17) Uani 1 1 d .
C18 C 0.16664(11) 0.80247(8) 0.29394(8) 0.01799(19) Uani 1 1 d .
H18A H 0.1019 0.7608 0.2861 0.022 Uiso 1 1 calc R
C19 C 0.16991(13) 0.87784(9) 0.35056(9) 0.0226(2) Uani 1 1 d .
H19A H 0.1076 0.8872 0.3813 0.027 Uiso 1 1 calc R
C20 C 0.26375(14) 0.93939(9) 0.36247(9) 0.0225(2) Uani 1 1 d .
H20A H 0.2673 0.9895 0.4029 0.027 Uiso 1 1 calc R
C21 C 0.35271(12) 0.92745(9) 0.31498(9) 0.0214(2) Uani 1 1 d .
H21A H 0.4157 0.9708 0.3213 0.026 Uiso 1 1 calc R
C22 C 0.34943(11) 0.85190(8) 0.25811(8) 0.01758(19) Uani 1 1 d .
H22A H 0.4103 0.8443 0.2257 0.021 Uiso 1 1 calc R
C23 C 0.22240(12) 0.38836(9) 0.28978(10) 0.0218(2) Uani 1 1 d .
H23A H 0.2151 0.3401 0.2427 0.026 Uiso 1 1 calc R
C24 C 0.33654(12) 0.41577(9) 0.32268(9) 0.0213(2) Uani 1 1 d .
H24A H 0.3966 0.3829 0.2954 0.026 Uiso 1 1 calc R
C25 C 0.38282(13) 0.45148(11) 0.41377(10) 0.0253(3) Uani 1 1 d .
H25A H 0.4598 0.4816 0.4149 0.030 Uiso 1 1 calc R
H25B H 0.3951 0.3977 0.4544 0.030 Uiso 1 1 calc R
C26 C 0.30048(14) 0.52201(10) 0.44580(9) 0.0237(2) Uani 1 1 d .
H26A H 0.2423 0.4877 0.4727 0.028 Uiso 1 1 calc R
H26B H 0.3466 0.5625 0.4911 0.028 Uiso 1 1 calc R
C27 C 0.23653(11) 0.58288(8) 0.37206(8) 0.01662(18) Uani 1 1 d .
H27A H 0.2522 0.6514 0.3804 0.020 Uiso 1 1 calc R
C28 C 0.12510(10) 0.56147(8) 0.32328(8) 0.01685(19) Uani 1 1 d .
H28A H 0.0762 0.6178 0.3036 0.020 Uiso 1 1 calc R
C29 C 0.05417(13) 0.47493(9) 0.33493(11) 0.0247(3) Uani 1 1 d .
H29A H -0.0110 0.4692 0.2844 0.030 Uiso 1 1 calc R
H29B H 0.0195 0.4827 0.3878 0.030 Uiso 1 1 calc R
C30 C 0.12644(13) 0.38451(10) 0.34343(11) 0.0262(3) Uani 1 1 d .
H30A H 0.1620 0.3743 0.4055 0.031 Uiso 1 1 calc R
H30B H 0.0741 0.3310 0.3239 0.031 Uiso 1 1 calc R

loop_
_atom_site_aniso_label
_atom_site_aniso_U_11
_atom_site_aniso_U_22
_atom_site_aniso_U_33
_atom_site_aniso_U_23
_atom_site_aniso_U_13
_atom_site_aniso_U_12
Rh1 0.01192(4) 0.01164(4) 0.01437(4) 0.00020(3) 0.00165(3) 0.00080(2)
Cl1 0.02188(13) 0.01948(12) 0.02168(12) -0.00593(10) 0.00572(10) 0.00088(9)
P1 0.01136(11) 0.01272(11) 0.01099(10) -0.00004(8) 0.00108(8) -0.00010(8)
F1 0.0138(3) 0.0258(4) 0.0119(3) -0.0001(2) 0.0033(2) -0.0007(2)
F2 0.0194(4) 0.0357(5) 0.0165(3) 0.0022(3) -0.0037(3) 0.0015(3)
F3 0.0117(3) 0.0405(5) 0.0346(5) -0.0066(4) -0.0015(3) 0.0041(3)
F4 0.0178(4) 0.0297(4) 0.0344(5) -0.0063(3) 0.0151(3) -0.0036(3)
C1 0.0137(4) 0.0147(4) 0.0110(4) -0.0006(3) 0.0021(3) -0.0007(3)
C2 0.0190(5) 0.0218(5) 0.0117(4) 0.0000(4) 0.0022(3) -0.0018(4)
C3 0.0269(6) 0.0256(6) 0.0133(4) -0.0005(4) 0.0069(4) -0.0039(5)
C4 0.0240(5) 0.0205(5) 0.0180(5) -0.0021(4) 0.0114(4) -0.0033(4)
C5 0.0156(4) 0.0134(4) 0.0173(4) -0.0025(3) 0.0069(3) -0.0016(3)
C6 0.0146(4) 0.0166(5) 0.0246(5) -0.0044(4) 0.0087(4) -0.0015(3)
C7 0.0117(4) 0.0200(5) 0.0261(5) -0.0045(4) 0.0017(4) 0.0005(4)
C8 0.0142(4) 0.0187(5) 0.0164(4) -0.0015(4) -0.0003(3) 0.0008(3)
C9 0.0126(4) 0.0149(4) 0.0137(4) -0.0008(3) 0.0031(3) -0.0003(3)
C10 0.0138(4) 0.0124(4) 0.0122(4) -0.0011(3) 0.0035(3) -0.0007(3)
C11 0.0134(4) 0.0168(4) 0.0136(4) 0.0010(3) 0.0003(3) 0.0011(3)
C12 0.0146(4) 0.0204(5) 0.0155(4) -0.0016(4) 0.0018(3) -0.0012(4)
C13 0.0131(4) 0.0285(6) 0.0166(5) -0.0041(4) 0.0004(4) -0.0007(4)
C14 0.0153(5) 0.0332(7) 0.0156(4) -0.0016(4) 0.0000(4) 0.0051(4)
C15 0.0213(5) 0.0255(6) 0.0189(5) 0.0042(4) -0.0004(4) 0.0071(4)
C16 0.0191(5) 0.0192(5) 0.0193(5) 0.0028(4) -0.0005(4) 0.0018(4)
C17 0.0146(4) 0.0129(4) 0.0135(4) 0.0012(3) 0.0027(3) 0.0011(3)
C18 0.0201(5) 0.0143(4) 0.0214(5) 0.0000(4) 0.0085(4) 0.0008(4)
C19 0.0313(6) 0.0160(5) 0.0238(5) 0.0006(4) 0.0136(5) 0.0028(4)
C20 0.0341(7) 0.0137(5) 0.0206(5) -0.0027(4) 0.0072(5) 0.0004(4)
C21 0.0246(6) 0.0138(5) 0.0253(6) -0.0028(4) 0.0029(4) -0.0023(4)
C22 0.0169(5) 0.0144(4) 0.0217(5) -0.0011(4) 0.0043(4) -0.0012(3)
C23 0.0224(5) 0.0118(4) 0.0314(6) 0.0034(4) 0.0053(5) 0.0018(4)
C24 0.0209(5) 0.0165(5) 0.0265(6) 0.0050(4) 0.0043(4) 0.0061(4)
C25 0.0233(6) 0.0258(6) 0.0245(6) 0.0074(5) -0.0015(5) 0.0070(5)
C26 0.0276(6) 0.0247(6) 0.0173(5) 0.0048(4) 0.0006(4) 0.0043(5)
C27 0.0192(5) 0.0159(4) 0.0148(4) 0.0010(3) 0.0033(4) 0.0012(4)
C28 0.0149(4) 0.0158(4) 0.0206(5) 0.0028(4) 0.0053(4) 0.0014(3)
C29 0.0194(5) 0.0192(5) 0.0375(7) 0.0031(5) 0.0103(5) -0.0019(4)
C30 0.0253(6) 0.0167(5) 0.0384(7) 0.0054(5) 0.0101(5) -0.0016(4)

loop_
_atom_type_symbol
_atom_type_description
_atom_type_scat_dispersion_real
_atom_type_scat_dispersion_imag
_atom_type_scat_source
C C 0.0033 0.0016 'International Tables Vol C Tables 4.2.6.8 and 6.1.1.4'
H H 0.0000 0.0000 'International Tables Vol C Tables 4.2.6.8 and 6.1.1.4'
F F 0.0171 0.0103 'International Tables Vol C Tables 4.2.6.8 and 6.1.1.4'
P P 0.1023 0.0942 'International Tables Vol C Tables 4.2.6.8 and 6.1.1.4'
Cl Cl 0.1484 0.1585 'International Tables Vol C Tables 4.2.6.8 and 6.1.1.4'
Rh Rh -1.1178 0.9187 'International Tables Vol C Tables 4.2.6.8 and 6.1.1.4'

loop_
_geom_angle_atom_site_label_1
_geom_angle_atom_site_label_2
_geom_angle_atom_site_label_3
_geom_angle
C28 Rh1 C27 38.67(5)
C28 Rh1 C24 97.54(5)
C27 Rh1 C24 82.00(5)
C28 Rh1 C23 81.07(5)
C27 Rh1 C23 89.32(5)
C24 Rh1 C23 36.90(5)
C28 Rh1 P1 97.47(3)
C27 Rh1 P1 94.92(3)
C24 Rh1 P1 151.42(4)
C23 Rh1 P1 171.22(4)
C28 Rh1 Cl1 154.42(4)
C27 Rh1 Cl1 166.00(3)
C24 Rh1 Cl1 88.92(4)
C23 Rh1 Cl1 89.78(4)
P1 Rh1 Cl1 87.950(11)
C28 Rh1 F1 103.17(4)
C27 Rh1 F1 68.36(4)
C24 Rh1 F1 91.27(4)
C23 Rh1 F1 127.15(4)
P1 Rh1 F1 61.631(16)
Cl1 Rh1 F1 101.393(16)
C11 P1 C17 102.41(5)
C11 P1 C1 105.57(5)
C17 P1 C1 103.89(5)
C11 P1 Rh1 111.15(4)
C17 P1 Rh1 121.85(4)
C1 P1 Rh1 110.56(4)
C9 F1 Rh1 109.99(6)
C2 C1 C10 118.12(10)
C2 C1 P1 118.24(9)
C10 C1 P1 123.30(8)
C1 C2 C3 122.36(11)
C4 C3 C2 120.85(11)
C3 C4 C5 119.26(11)
C6 C5 C4 119.75(11)
C6 C5 C10 119.64(11)
C4 C5 C10 120.61(11)
F4 C6 C7 118.55(11)
F4 C6 C5 119.44(12)
C7 C6 C5 122.00(11)
F3 C7 C6 121.32(12)
F3 C7 C8 119.59(12)
C6 C7 C8 119.09(11)
F2 C8 C9 120.53(11)
F2 C8 C7 119.10(11)
C9 C8 C7 120.38(11)
F1 C9 C8 116.28(10)
F1 C9 C10 120.97(10)
C8 C9 C10 122.75(10)
C9 C10 C5 116.12(10)
C9 C10 C1 125.09(10)
C5 C10 C1 118.79(10)
C12 C11 C16 119.24(11)
C12 C11 P1 118.02(9)
C16 C11 P1 122.71(9)
C13 C12 C11 120.43(12)
C14 C13 C12 119.95(12)
C13 C14 C15 120.15(11)
C16 C15 C14 120.19(12)
C15 C16 C11 120.03(12)
C22 C17 C18 118.47(11)
C22 C17 P1 122.50(9)
C18 C17 P1 118.90(9)
C19 C18 C17 120.69(12)
C20 C19 C18 120.31(12)
C19 C20 C21 119.67(12)
C20 C21 C22 120.00(12)
C21 C22 C17 120.74(12)
C24 C23 C30 123.87(14)
C24 C23 Rh1 70.07(7)
C30 C23 Rh1 112.17(9)
C23 C24 C25 126.26(13)
C23 C24 Rh1 73.04(7)
C25 C24 Rh1 107.77(9)
C24 C25 C26 113.20(11)
C27 C26 C25 112.01(11)
C28 C27 C26 123.69(11)
C28 C27 Rh1 69.78(7)
C26 C27 Rh1 112.84(9)
C27 C28 C29 125.32(11)
C27 C28 Rh1 71.54(7)
C29 C28 Rh1 110.93(9)
C28 C29 C30 113.39(11)
C23 C30 C29 111.66(11)

loop_
_geom_bond_atom_site_label_1
_geom_bond_atom_site_label_2
_geom_bond_distance
Rh1 C28 2.1143(12)
Rh1 C27 2.1373(12)
Rh1 C24 2.1708(12)
Rh1 C23 2.2086(12)
Rh1 P1 2.3381(3)
Rh1 Cl1 2.3699(3)
Rh1 F1 3.0997(8)
P1 C11 1.8217(11)
P1 C17 1.8332(12)
P1 C1 1.8426(11)
F1 C9 1.3425(13)
F2 C8 1.3372(15)
F3 C7 1.3395(15)
F4 C6 1.3398(14)
C1 C2 1.3803(16)
C1 C10 1.4417(16)
C2 C3 1.4103(18)
C3 C4 1.364(2)
C4 C5 1.4198(17)
C5 C6 1.4099(18)
C5 C10 1.4313(15)
C6 C7 1.362(2)
C7 C8 1.3955(18)
C8 C9 1.3710(16)
C9 C10 1.4129(15)
C11 C12 1.3961(17)
C11 C16 1.4027(17)
C12 C13 1.3948(17)
C13 C14 1.384(2)
C14 C15 1.393(2)
C15 C16 1.3901(18)
C17 C22 1.3966(17)
C17 C18 1.3987(16)
C18 C19 1.3899(18)
C19 C20 1.386(2)
C20 C21 1.391(2)
C21 C22 1.3942(18)
C23 C24 1.386(2)
C23 C30 1.516(2)
C24 C25 1.512(2)
C25 C26 1.537(2)
C26 C27 1.5218(18)
C27 C28 1.4080(17)
C28 C29 1.5164(18)
C29 C30 1.534(2)

loop_
_geom_torsion_atom_site_label_1
_geom_torsion_atom_site_label_2
_geom_torsion_atom_site_label_3
_geom_torsion_atom_site_label_4
_geom_torsion
C28 Rh1 P1 C11 -77.97(5)
C27 Rh1 P1 C11 -116.80(5)
C24 Rh1 P1 C11 160.89(9)
C23 Rh1 P1 C11 1.8(3)
Cl1 Rh1 P1 C11 76.94(4)
F1 Rh1 P1 C11 -178.94(4)
C28 Rh1 P1 C17 42.81(6)
C27 Rh1 P1 C17 3.98(5)
C24 Rh1 P1 C17 -78.33(9)
C23 Rh1 P1 C17 122.6(3)
Cl1 Rh1 P1 C17 -162.29(4)
F1 Rh1 P1 C17 -58.17(4)
C28 Rh1 P1 C1 165.13(5)
C27 Rh1 P1 C1 126.30(5)
C24 Rh1 P1 C1 43.99(9)
C23 Rh1 P1 C1 -115.1(3)
Cl1 Rh1 P1 C1 -39.96(4)
F1 Rh1 P1 C1 64.16(4)
C28 Rh1 F1 C9 -170.65(7)
C27 Rh1 F1 C9 172.19(8)
C24 Rh1 F1 C9 91.31(8)
C23 Rh1 F1 C9 100.66(8)
P1 Rh1 F1 C9 -79.19(7)
Cl1 Rh1 F1 C9 2.16(7)
C11 P1 C1 C2 -3.44(11)
C17 P1 C1 C2 -110.82(10)
Rh1 P1 C1 C2 116.86(9)
C11 P1 C1 C10 -176.70(9)
C17 P1 C1 C10 75.91(10)
Rh1 P1 C1 C10 -56.41(10)
C10 C1 C2 C3 0.62(18)
P1 C1 C2 C3 -173.00(10)
C1 C2 C3 C4 0.2(2)
C2 C3 C4 C5 -0.9(2)
C3 C4 C5 C6 -179.23(12)
C3 C4 C5 C10 0.81(18)
C4 C5 C6 F4 0.58(17)
C10 C5 C6 F4 -179.45(10)
C4 C5 C6 C7 -179.01(12)
C10 C5 C6 C7 0.95(18)
F4 C6 C7 F3 -0.48(19)
C5 C6 C7 F3 179.12(12)
F4 C6 C7 C8 179.06(11)
C5 C6 C7 C8 -1.34(19)
F3 C7 C8 F2 0.69(19)
C6 C7 C8 F2 -178.86(12)
F3 C7 C8 C9 -179.77(12)
C6 C7 C8 C9 0.68(19)
Rh1 F1 C9 C8 -129.94(9)
Rh1 F1 C9 C10 50.60(12)
F2 C8 C9 F1 0.48(17)
C7 C8 C9 F1 -179.06(11)
F2 C8 C9 C10 179.92(11)
C7 C8 C9 C10 0.39(19)
F1 C9 C10 C5 178.67(10)
C8 C9 C10 C5 -0.75(16)
F1 C9 C10 C1 -1.24(17)
C8 C9 C10 C1 179.34(11)
C6 C5 C10 C9 0.10(16)
C4 C5 C10 C9 -179.94(11)
C6 C5 C10 C1 -179.98(10)
C4 C5 C10 C1 -0.02(16)
C2 C1 C10 C9 179.23(11)
P1 C1 C10 C9 -7.49(16)
C2 C1 C10 C5 -0.67(16)
P1 C1 C10 C5 172.60(8)
C17 P1 C11 C12 -137.16(9)
C1 P1 C11 C12 114.39(10)
Rh1 P1 C11 C12 -5.52(10)
C17 P1 C11 C16 40.86(11)
C1 P1 C11 C16 -67.59(11)
Rh1 P1 C11 C16 172.50(9)
C16 C11 C12 C13 0.49(18)
P1 C11 C12 C13 178.58(9)
C11 C12 C13 C14 0.21(18)
C12 C13 C14 C15 -0.13(19)
C13 C14 C15 C16 -0.7(2)
C14 C15 C16 C11 1.4(2)
C12 C11 C16 C15 -1.28(19)
P1 C11 C16 C15 -179.28(10)
C11 P1 C17 C22 -116.00(10)
C1 P1 C17 C22 -6.27(11)
Rh1 P1 C17 C22 119.14(9)
C11 P1 C17 C18 68.05(10)
C1 P1 C17 C18 177.78(9)
Rh1 P1 C17 C18 -56.81(10)
C22 C17 C18 C19 -2.73(18)
P1 C17 C18 C19 173.39(10)
C17 C18 C19 C20 0.2(2)
C18 C19 C20 C21 2.4(2)
C19 C20 C21 C22 -2.4(2)
C20 C21 C22 C17 -0.3(2)
C18 C17 C22 C21 2.78(18)
P1 C17 C22 C21 -173.19(10)
C28 Rh1 C23 C24 -115.49(9)
C27 Rh1 C23 C24 -77.53(9)
P1 Rh1 C23 C24 163.4(2)
Cl1 Rh1 C23 C24 88.49(8)
F1 Rh1 C23 C24 -15.69(10)
C28 Rh1 C23 C30 4.00(10)
C27 Rh1 C23 C30 41.96(11)
C24 Rh1 C23 C30 119.49(15)
P1 Rh1 C23 C30 -77.1(3)
Cl1 Rh1 C23 C30 -152.02(10)
F1 Rh1 C23 C30 103.81(10)
C30 C23 C24 C25 -4.0(2)
Rh1 C23 C24 C25 99.90(13)
C30 C23 C24 Rh1 -103.89(12)
C28 Rh1 C24 C23 64.09(9)
C27 Rh1 C24 C23 99.62(9)
P1 Rh1 C24 C23 -174.79(7)
Cl1 Rh1 C24 C23 -91.07(8)
F1 Rh1 C24 C23 167.55(8)
C28 Rh1 C24 C25 -59.38(10)
C27 Rh1 C24 C25 -23.85(10)
C23 Rh1 C24 C25 -123.47(14)
P1 Rh1 C24 C25 61.74(13)
Cl1 Rh1 C24 C25 145.45(9)
F1 Rh1 C24 C25 44.08(9)
C23 C24 C25 C26 -43.48(19)
Rh1 C24 C25 C26 38.19(14)
C24 C25 C26 C27 -34.32(18)
C25 C26 C27 C28 92.90(16)
C25 C26 C27 Rh1 12.68(15)
C24 Rh1 C27 C28 -112.80(8)
C23 Rh1 C27 C28 -76.50(7)
P1 Rh1 C27 C28 95.80(7)
Cl1 Rh1 C27 C28 -162.84(11)
F1 Rh1 C27 C28 152.62(7)
C28 Rh1 C27 C26 119.10(12)
C24 Rh1 C27 C26 6.30(10)
C23 Rh1 C27 C26 42.60(10)
P1 Rh1 C27 C26 -145.09(9)
Cl1 Rh1 C27 C26 -43.7(2)
F1 Rh1 C27 C26 -88.27(9)
C26 C27 C28 C29 -1.6(2)
Rh1 C27 C28 C29 103.01(13)
C26 C27 C28 Rh1 -104.57(12)
C24 Rh1 C28 C27 67.05(8)
C23 Rh1 C28 C27 100.19(8)
P1 Rh1 C28 C27 -88.55(7)
Cl1 Rh1 C28 C27 170.48(6)
F1 Rh1 C28 C27 -26.04(7)
C27 Rh1 C28 C29 -121.66(12)
C24 Rh1 C28 C29 -54.61(10)
C23 Rh1 C28 C29 -21.47(10)
P1 Rh1 C28 C29 149.78(9)
Cl1 Rh1 C28 C29 48.82(14)
F1 Rh1 C28 C29 -147.70(9)
C27 C28 C29 C30 -45.3(2)
Rh1 C28 C29 C30 36.37(16)
C24 C23 C30 C29 94.36(17)
Rh1 C23 C30 C29 14.15(16)
C28 C29 C30 C23 -33.05(19)
